data_7002346
loop_
_publ_author_name
'Linti, Gerald'
'B\"uhler, Martina'
'Monakhov, Kirill Yu.'
'Zessin, Thomas'

_publ_section_title
;
 Synthesis and structure of Tri- and octaindium compounds
;
_journal_issue 38
_journal_name_full 'Dalton Transactions'
_journal_page_first 8071
_journal_page_last 8078
_journal_paper_doi 10.1039/b908450a
_journal_year 2009
_chemical_formula_sum 'C58 H53 In O Si3'
_chemical_formula_weight 965.09
_chemical_name_systematic
;
?
;
_space_group_IT_number 2
_symmetry_cell_setting triclinic
_symmetry_space_group_name_Hall '-P 1'
_symmetry_space_group_name_H-M 'P -1'
_atom_sites_solution_hydrogens geom
_atom_sites_solution_primary direct
_atom_sites_solution_secondary difmap
_audit_creation_method SHELXL-97
_cell_angle_alpha 81.25(3)
_cell_angle_beta 85.93(3)
_cell_angle_gamma 85.45(3)
_cell_formula_units_Z 2
_cell_length_a 9.939(2)
_cell_length_b 11.342(2)
_cell_length_c 22.153(4)
_cell_measurement_reflns_used 5000
_cell_measurement_temperature 200(2)
_cell_measurement_theta_max 23.3
_cell_measurement_theta_min 1.8
_cell_volume 2456.0(8)
_computing_cell_refinement STOE
_computing_data_collection STOE
_computing_data_reduction 'STOE XRED'
_computing_molecular_graphics Diamond
_computing_publication_material 'SHELXTL 5.01'
_computing_structure_refinement 'SHELXL-97 (Sheldrick, 1997)'
_computing_structure_solution 'SHELXS-97 (Sheldrick, 1990)'
_diffrn_ambient_temperature 200(2)
_diffrn_measured_fraction_theta_full 0.931
_diffrn_measured_fraction_theta_max 0.931
_diffrn_measurement_device_type 'STOE IPDS I'
_diffrn_measurement_method 'image plate, 2 circle goniometer'
_diffrn_radiation_monochromator graphite
_diffrn_radiation_source 'fine-focus sealed tube'
_diffrn_radiation_type MoK\a
_diffrn_radiation_wavelength 0.71073
_diffrn_reflns_av_R_equivalents 0.2198
_diffrn_reflns_av_sigmaI/netI 0.3710
_diffrn_reflns_limit_h_max 11
_diffrn_reflns_limit_h_min -11
_diffrn_reflns_limit_k_max 12
_diffrn_reflns_limit_k_min -12
_diffrn_reflns_limit_l_max 25
_diffrn_reflns_limit_l_min -25
_diffrn_reflns_number 15607
_diffrn_reflns_theta_full 24.00
_diffrn_reflns_theta_max 24.00
_diffrn_reflns_theta_min 1.82
_exptl_absorpt_coefficient_mu 0.594
_exptl_absorpt_correction_T_max 0.9244
_exptl_absorpt_correction_T_min 0.88188
_exptl_absorpt_correction_type numerical
_exptl_crystal_colour colourless
_exptl_crystal_density_diffrn 1.305
_exptl_crystal_density_method 'not measured'
_exptl_crystal_description disphenoidal
_exptl_crystal_F_000 1000
_exptl_crystal_size_max 0.36
_exptl_crystal_size_mid 0.21
_exptl_crystal_size_min 0.13
_refine_diff_density_max 1.527
_refine_diff_density_min -1.103
_refine_diff_density_rms 0.136
_refine_ls_extinction_method none
_refine_ls_goodness_of_fit_ref 0.809
_refine_ls_hydrogen_treatment constr
_refine_ls_matrix_type full
_refine_ls_number_parameters 568
_refine_ls_number_reflns 7182
_refine_ls_number_restraints 6
_refine_ls_restrained_S_all 0.809
_refine_ls_R_factor_all 0.1853
_refine_ls_R_factor_gt 0.0901
_refine_ls_shift/su_max 0.001
_refine_ls_shift/su_mean 0.000
_refine_ls_structure_factor_coef Fsqd
_refine_ls_weighting_details 'calc w=1/[\s^2^(Fo^2^)+(0.0462P)^2^+0.0000P] where P=(Fo^2^+2Fc^2^)/3'
_refine_ls_weighting_scheme calc
_refine_ls_wR_factor_gt 0.1941
_refine_ls_wR_factor_ref 0.2254
_reflns_number_gt 2761
_reflns_number_total 7182
_reflns_threshold_expression >2sigma(I)
_cod_data_source_file b908450a.txt
_cod_data_source_block m40t1_CCDC_728993
_cod_depositor_comments
;
The following automatic conversions were performed:
'_exptl_absorpt_correction_type' value 'Numerical' changed to 'numerical'
according to '/home/saulius/struct/CIF-dictionaries/cif_core.dic'
dictionary named 'cif_core.dic' version 2.4.1 from 2010-06-29.

Automatic conversion script
Id: cif_fix_enum 1527 2010-12-29 10:47:43Z saulius 
;
_cod_original_cell_volume 2456.1(9)
_cod_original_sg_symbol_H-M P-1
_cod_database_code 7002346

loop_
_symmetry_equiv_pos_as_xyz
'x, y, z'
'-x, -y, -z'

loop_
_atom_site_label
_atom_site_type_symbol
_atom_site_fract_x
_atom_site_fract_y
_atom_site_fract_z
_atom_site_U_iso_or_equiv
_atom_site_adp_type
_atom_site_occupancy
_atom_site_symmetry_multiplicity
_atom_site_calc_flag
_atom_site_refinement_flags
_atom_site_disorder_assembly
_atom_site_disorder_group
In1 In 0.61595(11) 0.71048(10) 0.73670(4) 0.0323(3) Uani 1 1 d . . .
Si1 Si 0.5478(4) 0.6132(4) 0.84962(16) 0.0349(10) Uani 1 1 d . . .
Si2 Si 0.6997(4) 0.5711(4) 0.65453(16) 0.0352(10) Uani 1 1 d . . .
Si3 Si 0.4808(4) 0.9143(4) 0.69793(16) 0.0339(10) Uani 1 1 d . . .
O1 O 0.8077(10) 0.7919(9) 0.7614(4) 0.048(3) Uani 1 1 d . . .
C1 C 0.3658(15) 0.5979(13) 0.8694(6) 0.039(4) Uani 1 1 d . . .
C2 C 0.2960(16) 0.6385(15) 0.9203(7) 0.058(5) Uani 1 1 d . . .
H2 H 0.3424 0.6852 0.9431 0.069 Uiso 1 1 calc R . .
C3 C 0.1640(18) 0.6151(16) 0.9396(6) 0.060(5) Uani 1 1 d . . .
H3 H 0.1219 0.6485 0.9735 0.071 Uiso 1 1 calc R . .
C4 C 0.0955(16) 0.5463(16) 0.9110(8) 0.060(5) Uani 1 1 d . . .
H4 H 0.0066 0.5268 0.9255 0.072 Uiso 1 1 calc R . .
C5 C 0.1565(16) 0.5039(16) 0.8597(8) 0.059(5) Uani 1 1 d . . .
H5 H 0.1098 0.4550 0.8382 0.071 Uiso 1 1 calc R . .
C6 C 0.2832(18) 0.5328(16) 0.8407(7) 0.065(5) Uani 1 1 d . . .
H6 H 0.3197 0.5060 0.8039 0.077 Uiso 1 1 calc R . .
C7 C 0.6279(16) 0.4587(13) 0.8744(6) 0.044(4) Uani 1 1 d . . .
C8 C 0.5675(15) 0.3743(12) 0.9191(5) 0.037(4) Uani 1 1 d . . .
H8 H 0.4814 0.3958 0.9373 0.045 Uiso 1 1 calc R . .
C9 C 0.6256(16) 0.2641(14) 0.9374(6) 0.044(4) Uani 1 1 d . . .
H9 H 0.5777 0.2099 0.9665 0.053 Uiso 1 1 calc R . .
C10 C 0.7486(18) 0.2295(15) 0.9156(7) 0.059(5) Uani 1 1 d . . .
H10 H 0.7915 0.1552 0.9325 0.071 Uiso 1 1 calc R . .
C11 C 0.8145(18) 0.3027(13) 0.8679(7) 0.065(5) Uani 1 1 d . . .
H11 H 0.8982 0.2768 0.8490 0.078 Uiso 1 1 calc R . .
C12 C 0.7520(16) 0.4147(14) 0.8494(7) 0.055(5) Uani 1 1 d . . .
H12 H 0.7965 0.4654 0.8173 0.066 Uiso 1 1 calc R . .
C13 C 0.6085(15) 0.7118(14) 0.9035(6) 0.044(4) Uani 1 1 d . . .
C14 C 0.5681(17) 0.8291(15) 0.8987(7) 0.054(5) Uani 1 1 d . . .
H14 H 0.5045 0.8616 0.8695 0.065 Uiso 1 1 calc R . .
C15 C 0.6160(17) 0.9032(15) 0.9349(7) 0.058(5) Uani 1 1 d . . .
H15 H 0.5868 0.9858 0.9293 0.070 Uiso 1 1 calc R . .
C16 C 0.7044(19) 0.8603(17) 0.9782(6) 0.067(6) Uani 1 1 d . . .
H16 H 0.7357 0.9115 1.0036 0.080 Uiso 1 1 calc R . .
C17 C 0.7464(16) 0.7444(16) 0.9846(7) 0.054(5) Uani 1 1 d . . .
H17 H 0.8092 0.7132 1.0144 0.065 Uiso 1 1 calc R . .
C18 C 0.6993(14) 0.6687(14) 0.9479(6) 0.042(4) Uani 1 1 d . . .
H18 H 0.7298 0.5865 0.9534 0.050 Uiso 1 1 calc R . .
C19 C 0.7816(13) 0.6474(12) 0.5805(6) 0.032(3) Uani 1 1 d . . .
C20 C 0.7185(15) 0.7404(13) 0.5454(6) 0.042(4) Uani 1 1 d . . .
H20 H 0.6307 0.7691 0.5587 0.050 Uiso 1 1 calc R . .
C21 C 0.7778(19) 0.7969(16) 0.4894(7) 0.071(6) Uani 1 1 d . . .
H21 H 0.7300 0.8613 0.4655 0.085 Uiso 1 1 calc R . .
C22 C 0.9063(18) 0.7567(14) 0.4701(6) 0.051(4) Uani 1 1 d . . .
H22 H 0.9492 0.7969 0.4339 0.061 Uiso 1 1 calc R . .
C23 C 0.9707(18) 0.6620(14) 0.5018(6) 0.056(5) Uani 1 1 d . . .
H23 H 1.0567 0.6319 0.4870 0.068 Uiso 1 1 calc R . .
C24 C 0.9091(15) 0.6067(13) 0.5578(6) 0.044(4) Uani 1 1 d . . .
H24 H 0.9560 0.5401 0.5806 0.053 Uiso 1 1 calc R . .
C25 C 0.8156(13) 0.4384(14) 0.6808(5) 0.033(4) Uani 1 1 d . . .
C26 C 0.8011(15) 0.3247(13) 0.6694(6) 0.036(4) Uani 1 1 d . . .
H26 H 0.7245 0.3119 0.6485 0.044 Uiso 1 1 calc R . .
C27 C 0.8881(19) 0.2300(19) 0.6857(8) 0.066(5) Uani 1 1 d . . .
H27 H 0.8696 0.1534 0.6773 0.079 Uiso 1 1 calc R . .
C28 C 1.0030(19) 0.2421(17) 0.7143(8) 0.062(5) Uani 1 1 d . . .
H28 H 1.0659 0.1758 0.7246 0.075 Uiso 1 1 calc R . .
C29 C 1.0241(16) 0.353(2) 0.7275(7) 0.064(5) Uani 1 1 d . . .
H29 H 1.1001 0.3654 0.7490 0.076 Uiso 1 1 calc R . .
C30 C 0.9292(16) 0.4495(14) 0.7083(7) 0.046(4) Uani 1 1 d . . .
H30 H 0.9473 0.5271 0.7153 0.055 Uiso 1 1 calc R . .
C31 C 0.5384(14) 0.5067(13) 0.6377(6) 0.043(4) Uani 1 1 d . . .
C32 C 0.4779(15) 0.5322(14) 0.5826(7) 0.047(4) Uani 1 1 d . . .
H32 H 0.5210 0.5815 0.5495 0.056 Uiso 1 1 calc R . .
C33 C 0.3595(16) 0.4887(15) 0.5749(7) 0.056(5) Uani 1 1 d . . .
H33 H 0.3176 0.5138 0.5374 0.067 Uiso 1 1 calc R . .
C34 C 0.2968(15) 0.4100(15) 0.6187(7) 0.053(5) Uani 1 1 d . . .
H34 H 0.2163 0.3754 0.6118 0.063 Uiso 1 1 calc R . .
C35 C 0.3578(15) 0.3842(14) 0.6730(7) 0.046(4) Uani 1 1 d . . .
H35 H 0.3167 0.3323 0.7056 0.055 Uiso 1 1 calc R . .
C36 C 0.4726(16) 0.4297(14) 0.6814(7) 0.056(5) Uani 1 1 d . . .
H36 H 0.5112 0.4076 0.7198 0.067 Uiso 1 1 calc R . .
C37 C 0.3187(14) 0.8773(13) 0.6692(6) 0.035(4) Uani 1 1 d . . .
C38 C 0.2936(15) 0.7630(15) 0.6634(7) 0.048(4) Uani 1 1 d . . .
H38 H 0.3613 0.7007 0.6738 0.058 Uiso 1 1 calc R . .
C39 C 0.1717(16) 0.7339(13) 0.6426(7) 0.049(4) Uani 1 1 d . . .
H39 H 0.1558 0.6532 0.6403 0.058 Uiso 1 1 calc R . .
C40 C 0.0757(15) 0.8256(15) 0.6257(7) 0.048(4) Uani 1 1 d . . .
H40 H -0.0072 0.8083 0.6112 0.058 Uiso 1 1 calc R . .
C41 C 0.0998(16) 0.9409(15) 0.6297(6) 0.046(4) Uani 1 1 d . . .
H41 H 0.0349 1.0046 0.6175 0.055 Uiso 1 1 calc R . .
C42 C 0.2158(15) 0.9624(14) 0.6509(6) 0.045(4) Uani 1 1 d . . .
H42 H 0.2296 1.0433 0.6538 0.054 Uiso 1 1 calc R . .
C43 C 0.5758(13) 1.0153(12) 0.6331(6) 0.031(3) Uani 1 1 d . . .
C44 C 0.5166(15) 1.1257(13) 0.6111(7) 0.047(4) Uani 1 1 d . . .
H44 H 0.4335 1.1533 0.6297 0.057 Uiso 1 1 calc R . .
C45 C 0.5777(17) 1.1971(14) 0.5618(7) 0.050(4) Uani 1 1 d . . .
H45 H 0.5350 1.2723 0.5459 0.060 Uiso 1 1 calc R . .
C46 C 0.6975(17) 1.1593(15) 0.5367(7) 0.058(5) Uani 1 1 d . . .
H46 H 0.7365 1.2074 0.5020 0.069 Uiso 1 1 calc R . .
C47 C 0.7657(16) 1.0530(15) 0.5596(6) 0.052(4) Uani 1 1 d . . .
H47 H 0.8531 1.0299 0.5433 0.063 Uiso 1 1 calc R . .
C48 C 0.7000(16) 0.9803(15) 0.6082(6) 0.052(4) Uani 1 1 d . . .
H48 H 0.7427 0.9052 0.6242 0.062 Uiso 1 1 calc R . .
C49 C 0.4274(13) 1.0154(13) 0.7579(6) 0.034(4) Uani 1 1 d . . .
C50 C 0.3104(15) 0.9960(15) 0.7970(7) 0.055(5) Uani 1 1 d . . .
H50 H 0.2594 0.9297 0.7945 0.066 Uiso 1 1 calc R . .
C51 C 0.2689(19) 1.072(2) 0.8389(8) 0.079(6) Uani 1 1 d . . .
H51 H 0.1851 1.0629 0.8620 0.095 Uiso 1 1 calc R . .
C52 C 0.345(2) 1.1568(18) 0.8467(7) 0.066(6) Uani 1 1 d . . .
H52 H 0.3198 1.2044 0.8780 0.079 Uiso 1 1 calc R . .
C53 C 0.459(2) 1.1777(17) 0.8118(8) 0.074(6) Uani 1 1 d . . .
H53 H 0.5132 1.2390 0.8184 0.089 Uiso 1 1 calc R . .
C54 C 0.4952(16) 1.1098(13) 0.7661(6) 0.048(4) Uani 1 1 d . . .
H54 H 0.5714 1.1300 0.7393 0.058 Uiso 1 1 calc R . .
C55 C 0.9158(15) 0.7305(14) 0.7926(7) 0.052(5) Uani 1 1 d . . .
H55A H 0.9791 0.6914 0.7640 0.062 Uiso 1 1 calc R . .
H55B H 0.8823 0.6682 0.8252 0.062 Uiso 1 1 calc R . .
C56 C 0.985(2) 0.819(2) 0.8195(10) 0.106(7) Uani 1 1 d U . .
H56A H 0.9784 0.8002 0.8647 0.127 Uiso 1 1 calc R . .
H56B H 1.0817 0.8169 0.8053 0.127 Uiso 1 1 calc R . .
C57 C 0.925(2) 0.9274(17) 0.8018(10) 0.096(7) Uani 1 1 d . . .
H57A H 0.9899 0.9769 0.7751 0.116 Uiso 1 1 calc R . .
H57B H 0.8992 0.9670 0.8381 0.116 Uiso 1 1 calc R . .
C58 C 0.8053(16) 0.9188(15) 0.7687(7) 0.057(5) Uani 1 1 d . . .
H58A H 0.8095 0.9702 0.7284 0.069 Uiso 1 1 calc R . .
H58B H 0.7222 0.9432 0.7924 0.069 Uiso 1 1 calc R . .

loop_
_atom_site_aniso_label
_atom_site_aniso_U_11
_atom_site_aniso_U_22
_atom_site_aniso_U_33
_atom_site_aniso_U_23
_atom_site_aniso_U_13
_atom_site_aniso_U_12
In1 0.0361(7) 0.0377(6) 0.0210(5) 0.0031(4) -0.0013(4) -0.0038(5)
Si1 0.035(3) 0.045(3) 0.0227(19) 0.0018(18) 0.0020(17) -0.006(2)
Si2 0.038(3) 0.037(2) 0.030(2) -0.0039(18) -0.0023(18) -0.003(2)
Si3 0.032(3) 0.040(2) 0.028(2) -0.0002(18) -0.0025(18) 0.001(2)
O1 0.053(8) 0.046(7) 0.040(6) 0.003(5) -0.011(5) 0.009(6)
C1 0.052(11) 0.044(9) 0.021(7) 0.006(7) -0.015(7) -0.009(8)
C2 0.059(12) 0.079(13) 0.040(9) -0.019(9) 0.002(9) -0.013(10)
C3 0.068(13) 0.084(14) 0.021(8) 0.001(8) 0.014(8) 0.004(11)
C4 0.042(12) 0.075(13) 0.061(11) -0.001(10) 0.007(9) -0.021(10)
C5 0.037(11) 0.079(14) 0.066(12) -0.016(10) -0.006(9) -0.016(10)
C6 0.065(14) 0.080(14) 0.046(10) -0.006(9) 0.010(9) -0.005(11)
C7 0.045(11) 0.051(10) 0.039(9) -0.012(8) -0.008(8) -0.006(8)
C8 0.059(11) 0.040(9) 0.009(6) 0.011(6) 0.006(6) -0.016(8)
C9 0.041(11) 0.057(11) 0.027(8) 0.021(7) -0.009(7) -0.002(9)
C10 0.068(14) 0.049(11) 0.053(10) 0.014(8) -0.008(10) 0.002(10)
C11 0.079(14) 0.037(10) 0.067(11) 0.006(9) 0.030(10) 0.016(9)
C12 0.054(12) 0.040(10) 0.062(11) 0.012(8) 0.011(9) 0.001(9)
C13 0.039(11) 0.044(11) 0.040(9) 0.015(7) 0.017(7) -0.007(8)
C14 0.065(13) 0.045(11) 0.051(10) 0.016(8) -0.008(9) -0.022(9)
C15 0.076(14) 0.056(11) 0.044(10) 0.003(9) 0.001(9) -0.030(10)
C16 0.109(17) 0.079(15) 0.016(8) -0.003(8) 0.007(9) -0.047(13)
C17 0.060(13) 0.059(12) 0.039(9) 0.010(9) -0.002(8) -0.010(10)
C18 0.041(11) 0.050(10) 0.028(8) 0.015(7) -0.007(7) 0.000(8)
C19 0.024(9) 0.038(9) 0.032(7) 0.000(7) -0.006(7) -0.002(7)
C20 0.048(11) 0.044(10) 0.030(8) -0.002(7) 0.001(7) 0.001(8)
C21 0.070(14) 0.082(14) 0.047(10) 0.033(9) 0.002(10) -0.012(11)
C22 0.072(14) 0.053(11) 0.030(8) -0.003(8) -0.002(9) -0.021(10)
C23 0.093(14) 0.040(10) 0.037(9) -0.012(8) 0.028(9) -0.023(10)
C24 0.054(11) 0.045(10) 0.031(8) -0.003(7) 0.005(7) -0.001(8)
C25 0.015(9) 0.070(12) 0.014(6) -0.003(7) -0.002(6) -0.016(8)
C26 0.033(10) 0.043(10) 0.034(8) -0.009(7) -0.003(7) 0.001(8)
C27 0.043(13) 0.090(16) 0.062(11) -0.007(10) 0.006(10) -0.005(12)
C28 0.062(15) 0.063(14) 0.050(10) 0.012(10) 0.010(10) 0.016(11)
C29 0.032(11) 0.125(18) 0.033(9) -0.017(11) 0.001(7) 0.004(12)
C30 0.045(12) 0.036(10) 0.060(10) -0.024(8) 0.006(9) 0.002(9)
C31 0.043(10) 0.049(10) 0.024(7) 0.030(7) 0.004(7) 0.003(8)
C32 0.033(11) 0.055(11) 0.053(10) -0.008(8) -0.002(8) -0.002(9)
C33 0.045(12) 0.069(12) 0.054(10) -0.006(9) -0.010(9) -0.006(10)
C34 0.036(10) 0.074(12) 0.059(10) -0.036(9) 0.005(8) -0.024(9)
C35 0.027(10) 0.061(11) 0.051(10) -0.002(8) -0.013(8) -0.012(8)
C36 0.057(13) 0.062(11) 0.048(10) -0.006(9) 0.003(9) -0.018(10)
C37 0.032(10) 0.032(9) 0.037(8) 0.004(7) 0.000(7) 0.006(8)
C38 0.026(10) 0.067(13) 0.056(10) -0.021(9) -0.009(8) 0.000(9)
C39 0.046(12) 0.023(9) 0.080(12) -0.018(8) -0.012(9) 0.007(8)
C40 0.034(11) 0.056(12) 0.059(10) -0.021(9) 0.010(8) -0.015(9)
C41 0.033(11) 0.055(12) 0.047(9) 0.007(8) -0.011(8) -0.003(9)
C42 0.026(10) 0.045(10) 0.061(10) 0.010(8) -0.008(8) -0.018(9)
C43 0.013(8) 0.033(9) 0.043(8) 0.001(7) -0.006(7) 0.012(7)
C44 0.032(10) 0.049(11) 0.056(10) 0.007(8) -0.005(8) 0.001(8)
C45 0.060(13) 0.043(10) 0.045(10) 0.005(8) -0.007(9) -0.001(9)
C46 0.048(13) 0.053(12) 0.062(11) 0.014(9) -0.002(10) 0.003(9)
C47 0.040(11) 0.068(12) 0.046(9) 0.001(9) -0.001(8) -0.010(9)
C48 0.056(12) 0.062(11) 0.034(9) 0.008(8) -0.006(8) -0.010(9)
C49 0.021(9) 0.040(9) 0.043(9) -0.005(7) -0.027(7) 0.005(7)
C50 0.045(11) 0.063(12) 0.057(10) -0.012(9) 0.013(9) -0.016(9)
C51 0.060(14) 0.13(2) 0.052(12) -0.038(13) 0.007(10) 0.006(14)
C52 0.084(17) 0.094(16) 0.018(8) -0.028(9) -0.013(10) 0.043(13)
C53 0.092(16) 0.076(14) 0.058(12) -0.034(11) -0.021(12) 0.029(12)
C54 0.075(13) 0.042(10) 0.024(8) 0.006(7) -0.002(8) 0.001(9)
C55 0.039(12) 0.056(11) 0.061(10) 0.010(9) -0.016(8) -0.028(9)
C56 0.107(8) 0.105(8) 0.107(8) -0.015(3) -0.011(3) -0.009(3)
C57 0.090(18) 0.067(15) 0.15(2) -0.046(14) -0.047(15) 0.003(13)
C58 0.042(12) 0.073(13) 0.058(11) -0.008(9) -0.013(9) 0.001(10)

loop_
_atom_type_symbol
_atom_type_description
_atom_type_scat_dispersion_real
_atom_type_scat_dispersion_imag
_atom_type_scat_source
C C 0.0033 0.0016 'International Tables Vol C Tables 4.2.6.8 and 6.1.1.4'
H H 0.0000 0.0000 'International Tables Vol C Tables 4.2.6.8 and 6.1.1.4'
O O 0.0106 0.0060 'International Tables Vol C Tables 4.2.6.8 and 6.1.1.4'
Si Si 0.0817 0.0704 'International Tables Vol C Tables 4.2.6.8 and 6.1.1.4'
In In -0.7276 1.3100 'International Tables Vol C Tables 4.2.6.8 and 6.1.1.4'

loop_
_geom_angle_atom_site_label_1
_geom_angle_atom_site_label_2
_geom_angle_atom_site_label_3
_geom_angle
_geom_angle_site_symmetry_1
_geom_angle_site_symmetry_3
_geom_angle_publ_flag
O1 In1 Si3 97.0(3) . . ?
O1 In1 Si2 105.7(3) . . ?
Si3 In1 Si2 117.38(12) . . ?
O1 In1 Si1 95.5(2) . . ?
Si3 In1 Si1 115.26(13) . . ?
Si2 In1 Si1 119.42(13) . . ?
C1 Si1 C7 103.8(7) . . ?
C1 Si1 C13 106.8(6) . . ?
C7 Si1 C13 105.6(7) . . ?
C1 Si1 In1 116.8(4) . . ?
C7 Si1 In1 115.6(5) . . ?
C13 Si1 In1 107.4(4) . . ?
C25 Si2 C31 105.0(6) . . ?
C25 Si2 C19 106.2(6) . . ?
C31 Si2 C19 109.3(5) . . ?
C25 Si2 In1 116.5(4) . . ?
C31 Si2 In1 103.0(5) . . ?
C19 Si2 In1 116.1(4) . . ?
C37 Si3 C49 105.0(6) . . ?
C37 Si3 C43 108.7(6) . . ?
C49 Si3 C43 104.7(6) . . ?
C37 Si3 In1 107.5(5) . . ?
C49 Si3 In1 116.3(4) . . ?
C43 Si3 In1 114.2(4) . . ?
C55 O1 C58 108.4(11) . . ?
C55 O1 In1 126.6(8) . . ?
C58 O1 In1 120.9(8) . . ?
C6 C1 C2 110.5(14) . . ?
C6 C1 Si1 125.1(12) . . ?
C2 C1 Si1 124.0(11) . . ?
C3 C2 C1 124.4(15) . . ?
C4 C3 C2 120.7(15) . . ?
C3 C4 C5 118.5(15) . . ?
C6 C5 C4 119.1(16) . . ?
C5 C6 C1 126.6(16) . . ?
C12 C7 C8 112.8(14) . . ?
C12 C7 Si1 123.9(11) . . ?
C8 C7 Si1 123.3(12) . . ?
C9 C8 C7 123.3(14) . . ?
C10 C9 C8 121.6(14) . . ?
C9 C10 C11 120.0(15) . . ?
C12 C11 C10 116.9(15) . . ?
C11 C12 C7 124.9(14) . . ?
C14 C13 C18 116.4(15) . . ?
C14 C13 Si1 121.1(13) . . ?
C18 C13 Si1 122.5(12) . . ?
C13 C14 C15 122.1(17) . . ?
C16 C15 C14 121.1(17) . . ?
C17 C16 C15 118.6(16) . . ?
C16 C17 C18 120.8(16) . . ?
C13 C18 C17 121.0(15) . . ?
C20 C19 C24 116.2(12) . . ?
C20 C19 Si2 122.2(11) . . ?
C24 C19 Si2 121.5(10) . . ?
C19 C20 C21 122.7(15) . . ?
C22 C21 C20 118.9(15) . . ?
C23 C22 C21 120.7(15) . . ?
C22 C23 C24 119.3(16) . . ?
C19 C24 C23 122.0(14) . . ?
C30 C25 C26 113.9(14) . . ?
C30 C25 Si2 121.6(12) . . ?
C26 C25 Si2 124.3(11) . . ?
C27 C26 C25 124.4(15) . . ?
C26 C27 C28 121.1(19) . . ?
C27 C28 C29 117.8(17) . . ?
C28 C29 C30 118.1(16) . . ?
C25 C30 C29 124.5(15) . . ?
C36 C31 C32 114.8(14) . . ?
C36 C31 Si2 120.7(11) . . ?
C32 C31 Si2 124.5(10) . . ?
C33 C32 C31 121.4(14) . . ?
C32 C33 C34 122.7(15) . . ?
C33 C34 C35 115.5(14) . . ?
C36 C35 C34 121.8(15) . . ?
C35 C36 C31 123.6(15) . . ?
C38 C37 C42 114.3(13) . . ?
C38 C37 Si3 122.1(11) . . ?
C42 C37 Si3 123.6(11) . . ?
C37 C38 C39 122.7(15) . . ?
C40 C39 C38 118.3(15) . . ?
C41 C40 C39 120.1(15) . . ?
C42 C41 C40 118.7(15) . . ?
C41 C42 C37 125.9(15) . . ?
C48 C43 C44 118.9(13) . . ?
C48 C43 Si3 122.1(10) . . ?
C44 C43 Si3 119.0(10) . . ?
C43 C44 C45 120.5(14) . . ?
C46 C45 C44 119.6(15) . . ?
C45 C46 C47 122.3(15) . . ?
C46 C47 C48 117.1(15) . . ?
C43 C48 C47 121.5(15) . . ?
C54 C49 C50 115.2(14) . . ?
C54 C49 Si3 123.8(11) . . ?
C50 C49 Si3 121.0(11) . . ?
C51 C50 C49 120.9(16) . . ?
C52 C51 C50 119.8(17) . . ?
C51 C52 C53 121.5(17) . . ?
C52 C53 C54 119.4(19) . . ?
C49 C54 C53 122.7(16) . . ?
O1 C55 C56 107.4(15) . . ?
C57 C56 C55 108.3(19) . . ?
C56 C57 C58 110.9(18) . . ?
C57 C58 O1 104.6(13) . . ?

loop_
_geom_bond_atom_site_label_1
_geom_bond_atom_site_label_2
_geom_bond_distance
_geom_bond_site_symmetry_2
_geom_bond_publ_flag
In1 O1 2.317(10) . ?
In1 Si3 2.636(4) . ?
In1 Si2 2.638(4) . ?
In1 Si1 2.640(4) . ?
Si1 C1 1.846(15) . ?
Si1 C7 1.885(16) . ?
Si1 C13 1.912(16) . ?
Si2 C25 1.866(15) . ?
Si2 C31 1.895(15) . ?
Si2 C19 1.895(13) . ?
Si3 C37 1.873(15) . ?
Si3 C49 1.906(14) . ?
Si3 C43 1.936(13) . ?
O1 C55 1.398(16) . ?
O1 C58 1.471(18) . ?
C1 C6 1.39(2) . ?
C1 C2 1.401(19) . ?
C2 C3 1.38(2) . ?
C3 C4 1.33(2) . ?
C4 C5 1.38(2) . ?
C5 C6 1.35(2) . ?
C7 C12 1.40(2) . ?
C7 C8 1.406(17) . ?
C8 C9 1.351(19) . ?
C9 C10 1.33(2) . ?
C10 C11 1.40(2) . ?
C11 C12 1.39(2) . ?
C13 C14 1.35(2) . ?
C13 C18 1.389(18) . ?
C14 C15 1.38(2) . ?
C15 C16 1.36(2) . ?
C16 C17 1.34(2) . ?
C17 C18 1.39(2) . ?
C19 C20 1.352(17) . ?
C19 C24 1.400(18) . ?
C20 C21 1.418(19) . ?
C21 C22 1.38(2) . ?
C22 C23 1.33(2) . ?
C23 C24 1.424(18) . ?
C25 C30 1.343(18) . ?
C25 C26 1.372(19) . ?
C26 C27 1.35(2) . ?
C27 C28 1.37(2) . ?
C28 C29 1.37(2) . ?
C29 C30 1.42(2) . ?
C31 C36 1.368(18) . ?
C31 C32 1.380(19) . ?
C32 C33 1.344(19) . ?
C33 C34 1.366(19) . ?
C34 C35 1.368(19) . ?
C35 C36 1.325(19) . ?
C37 C38 1.366(19) . ?
C37 C42 1.387(19) . ?
C38 C39 1.407(19) . ?
C39 C40 1.381(19) . ?
C40 C41 1.37(2) . ?
C41 C42 1.329(18) . ?
C43 C48 1.370(19) . ?
C43 C44 1.374(18) . ?
C44 C45 1.391(18) . ?
C45 C46 1.34(2) . ?
C46 C47 1.38(2) . ?
C47 C48 1.408(18) . ?
C49 C54 1.351(19) . ?
C49 C50 1.410(18) . ?
C50 C51 1.38(2) . ?
C51 C52 1.31(2) . ?
C52 C53 1.34(2) . ?
C53 C54 1.37(2) . ?
C55 C56 1.48(2) . ?
C56 C57 1.34(2) . ?
C57 C58 1.46(2) . ?
